data_4028704
loop_
_publ_author_name
'Surisadai I. Moreno-Olivares'
'Ruy Cervantes'
'Jorge Tiburcio'

_publ_contact_author_address
;Avenida IPN 2508
Colonia Zacatenco
C.P. 07360
Mexico, D.F.
Mexico
;
_publ_contact_author_email jtiburcio@cinvestav.mx
_publ_contact_author_fax '+52 55 57473389'
_publ_contact_author_name 'Jorge Tiburcio'
_publ_contact_author_phone '+52 55 57473121'
_publ_section_title
;
 Complexation of Imidazopyridine-Based Cations with a 24-Crown-8 Ether
 Host: [2]Pseudorotaxane and Partially Threaded Structures
;
_journal_name_full 'Journal of Organic Chemistry'
_journal_page_first 10724
_journal_page_last 10731
_journal_paper_doi 10.1021/jo401701m
_journal_volume 78
_journal_year 2013
_chemical_formula_moiety C28H30F6N3O10S2
_chemical_formula_sum 'C56 H60 F12 N6 O20 S4'
_chemical_formula_weight 1493.34
_chemical_name_common
;
[2]pseudorotaxane: 1,2-bis[(4-benzyl)imidazo-pyridinium]ethane DB24C8 triflate
;
_chemical_name_systematic '[2]pseudorotaxane'
_space_group_IT_number 14
_symmetry_cell_setting monoclinic
_symmetry_space_group_name_Hall '-P 2yn'
_symmetry_space_group_name_H-M 'P 1 21/n 1'
_atom_sites_solution_hydrogens geom
_atom_sites_solution_primary direct
_atom_sites_solution_secondary difmap
_audit_creation_method SHELXL-97
_cell_angle_alpha 90.00
_cell_angle_beta 90.87(3)
_cell_angle_gamma 90.00
_cell_formula_units_Z 2
_cell_length_a 12.368(3)
_cell_length_b 10.385(2)
_cell_length_c 25.353(5)
_cell_measurement_reflns_used 68407
_cell_measurement_temperature 293(2)
_cell_measurement_theta_max 27.485
_cell_measurement_theta_min 2.910
_cell_volume 3256.0(12)
_computing_cell_refinement 'HKL Scalepack (Otwinowski & Minor 1997)'
_computing_data_collection 'Collect (Nonius BV, 1997-2000)'
_computing_data_reduction
;
HKL Denzo and Scalepack (Otwinowski & Minor 1997)
;
_computing_structure_refinement 'SHELXL-97 (Sheldrick, 1997)'
_computing_structure_solution 'SHELXS-97 (Sheldrick, 1990)'
_diffrn_ambient_temperature 293(2)
_diffrn_detector_area_resol_mean 9
_diffrn_measured_fraction_theta_full 0.994
_diffrn_measured_fraction_theta_max 0.994
_diffrn_measurement_device_type KappaCCD
_diffrn_measurement_method CCD
_diffrn_radiation_monochromator graphite
_diffrn_radiation_source 'fine-focus sealed tube'
_diffrn_radiation_type MoK\a
_diffrn_radiation_wavelength 0.71073
_diffrn_reflns_av_R_equivalents 0.0898
_diffrn_reflns_av_sigmaI/netI 0.1045
_diffrn_reflns_limit_h_max 14
_diffrn_reflns_limit_h_min -14
_diffrn_reflns_limit_k_max 12
_diffrn_reflns_limit_k_min -9
_diffrn_reflns_limit_l_max 30
_diffrn_reflns_limit_l_min -28
_diffrn_reflns_number 24319
_diffrn_reflns_theta_full 24.99
_diffrn_reflns_theta_max 24.99
_diffrn_reflns_theta_min 2.94
_exptl_absorpt_coefficient_mu 0.258
_exptl_absorpt_correction_T_max 0.9673
_exptl_absorpt_correction_T_min 0.9431
_exptl_absorpt_correction_type multi-scan
_exptl_absorpt_process_details SADABS
_exptl_crystal_colour yellow
_exptl_crystal_density_diffrn 1.523
_exptl_crystal_description prism
_exptl_crystal_F_000 1540
_exptl_crystal_size_max 0.23
_exptl_crystal_size_mid 0.20
_exptl_crystal_size_min 0.13
_refine_diff_density_max 0.592
_refine_diff_density_min -0.344
_refine_diff_density_rms 0.066
_refine_ls_extinction_method none
_refine_ls_goodness_of_fit_ref 1.058
_refine_ls_hydrogen_treatment mixed
_refine_ls_matrix_type full
_refine_ls_number_parameters 442
_refine_ls_number_reflns 5705
_refine_ls_number_restraints 0
_refine_ls_restrained_S_all 1.058
_refine_ls_R_factor_all 0.1949
_refine_ls_R_factor_gt 0.0939
_refine_ls_shift/su_max 0.000
_refine_ls_shift/su_mean 0.000
_refine_ls_structure_factor_coef Fsqd
_refine_ls_weighting_details 'calc w=1/[\s^2^(Fo^2^)+(0.1593P)^2^+0.2795P] where P=(Fo^2^+2Fc^2^)/3'
_refine_ls_weighting_scheme calc
_refine_ls_wR_factor_gt 0.2417
_refine_ls_wR_factor_ref 0.2958
_reflns_number_gt 2695
_reflns_number_total 5705
_reflns_threshold_expression >2sigma(I)
_cod_data_source_file jo401701m_si_002.cif
_cod_data_source_block jtk49a
_cod_original_cell_volume 3256.3(11)
_cod_database_code 4028704

loop_
_symmetry_equiv_pos_as_xyz
'x, y, z'
'-x+1/2, y+1/2, -z+1/2'
'-x, -y, -z'
'x-1/2, -y-1/2, z-1/2'

loop_
_atom_site_label
_atom_site_type_symbol
_atom_site_fract_x
_atom_site_fract_y
_atom_site_fract_z
_atom_site_U_iso_or_equiv
_atom_site_adp_type
_atom_site_occupancy
_atom_site_symmetry_multiplicity
_atom_site_calc_flag
_atom_site_refinement_flags
S1 S 0.38437(15) -0.46279(16) 0.43837(7) 0.0826(6) Uani 1 1 d .
S2 S -0.03101(17) 0.33350(19) 0.30535(9) 0.0951(7) Uani 1 1 d .
F1 F 0.2734(5) -0.2910(5) 0.3892(3) 0.206(3) Uani 1 1 d .
F2 F 0.2730(6) -0.4738(8) 0.3527(3) 0.197(3) Uani 1 1 d .
F3 F 0.1816(5) -0.4442(6) 0.4232(5) 0.224(4) Uani 1 1 d .
F4 F 0.1688(5) 0.2846(7) 0.2919(3) 0.177(2) Uani 1 1 d .
F5 F 0.1243(4) 0.4585(5) 0.25992(19) 0.1364(18) Uani 1 1 d .
F6 F 0.0784(4) 0.2835(5) 0.2210(2) 0.1441(19) Uani 1 1 d .
O1 O 0.2119(3) -0.0198(4) 0.54473(16) 0.0770(12) Uani 1 1 d .
O2 O 0.2356(3) 0.0846(4) 0.45229(15) 0.0689(11) Uani 1 1 d .
O3 O 0.4238(3) 0.0895(4) 0.38324(14) 0.0684(11) Uani 1 1 d .
O4 O 0.6369(3) 0.1541(4) 0.38263(16) 0.0791(12) Uani 1 1 d .
O5 O 0.3639(4) -0.5992(3) 0.44433(16) 0.0874(13) Uani 1 1 d .
O6 O 0.3819(5) -0.3881(6) 0.4838(2) 0.137(2) Uani 1 1 d .
O7 O 0.4751(4) -0.4345(5) 0.4036(2) 0.1188(18) Uani 1 1 d .
O8 O -0.0140(4) 0.4137(5) 0.34910(19) 0.1095(16) Uani 1 1 d .
O9 O -0.1068(5) 0.3856(8) 0.2720(3) 0.166(3) Uani 1 1 d .
O10 O -0.0456(7) 0.2037(6) 0.3126(4) 0.235(5) Uani 1 1 d .
N1 N 0.5640(4) -0.1121(4) 0.40961(18) 0.0609(12) Uani 1 1 d .
H1A H 0.5331 -0.0506 0.3924 0.073 Uiso 1 1 calc R
N2 N 0.6074(3) -0.2427(4) 0.47296(16) 0.0554(11) Uani 1 1 d .
H2A H 0.6089 -0.2784 0.5036 0.067 Uiso 1 1 calc R
N3 N 0.7561(4) -0.3042(5) 0.33517(19) 0.0673(13) Uani 1 1 d .
C1 C 0.4768(5) -0.0665(5) 0.4951(2) 0.0631(15) Uani 1 1 d .
H1B H 0.4703 -0.1117 0.5283 0.076 Uiso 1 1 calc R
H1C H 0.4051 -0.0587 0.4793 0.076 Uiso 1 1 calc R
C2 C 0.5472(4) -0.1413(5) 0.4593(2) 0.0539(13) Uani 1 1 d .
C3 C 0.6395(4) -0.1967(5) 0.3896(2) 0.0541(14) Uani 1 1 d .
C4 C 0.6847(5) -0.2083(5) 0.3416(2) 0.0633(15) Uani 1 1 d .
H4A H 0.6670 -0.1523 0.3142 0.076 Uiso 1 1 calc R
C5 C 0.7831(5) -0.3859(5) 0.3750(3) 0.0748(18) Uani 1 1 d .
H5A H 0.8346 -0.4491 0.3689 0.090 Uiso 1 1 calc R
C6 C 0.7384(5) -0.3795(5) 0.4230(3) 0.0689(16) Uani 1 1 d .
H6A H 0.7552 -0.4383 0.4496 0.083 Uiso 1 1 calc R
C7 C 0.6668(4) -0.2813(5) 0.4303(2) 0.0556(14) Uani 1 1 d .
C8 C 0.8092(5) -0.3177(6) 0.2824(2) 0.0809(19) Uani 1 1 d .
H8A H 0.8339 -0.4056 0.2780 0.097 Uiso 1 1 calc R
H8B H 0.7566 -0.2996 0.2546 0.097 Uiso 1 1 calc R
C9 C 0.9032(5) -0.2277(6) 0.2774(2) 0.0653(16) Uani 1 1 d .
C10 C 1.0033(6) -0.2578(7) 0.2979(3) 0.0849(19) Uani 1 1 d .
H10A H 1.0124 -0.3344 0.3165 0.102 Uiso 1 1 calc R
C11 C 1.0910(6) -0.1770(9) 0.2916(3) 0.101(2) Uani 1 1 d .
H11A H 1.1583 -0.1974 0.3061 0.122 Uiso 1 1 calc R
C12 C 1.0755(8) -0.0645(9) 0.2630(4) 0.112(3) Uani 1 1 d .
H12A H 1.1335 -0.0091 0.2580 0.134 Uiso 1 1 calc R
C13 C 0.9764(8) -0.0338(8) 0.2420(3) 0.110(2) Uani 1 1 d .
H13A H 0.9668 0.0417 0.2228 0.132 Uiso 1 1 calc R
C14 C 0.8910(6) -0.1165(7) 0.2498(3) 0.091(2) Uani 1 1 d .
H14A H 0.8233 -0.0956 0.2358 0.109 Uiso 1 1 calc R
C15 C 0.1848(5) -0.0981(6) 0.5884(3) 0.0841(19) Uani 1 1 d .
H15A H 0.1130 -0.1338 0.5830 0.101 Uiso 1 1 calc R
H15B H 0.1845 -0.0464 0.6202 0.101 Uiso 1 1 calc R
C16 C 0.1395(5) 0.0752(6) 0.5320(3) 0.0719(16) Uani 1 1 d .
C17 C 0.0603(5) 0.1179(7) 0.5651(3) 0.090(2) Uani 1 1 d .
H17A H 0.0514 0.0790 0.5978 0.109 Uiso 1 1 calc R
C18 C -0.0049(6) 0.2167(9) 0.5501(4) 0.117(3) Uani 1 1 d .
H18A H -0.0592 0.2445 0.5724 0.140 Uiso 1 1 calc R
C19 C 0.0086(6) 0.2760(9) 0.5024(4) 0.115(3) Uani 1 1 d .
H19A H -0.0360 0.3445 0.4929 0.138 Uiso 1 1 calc R
C20 C 0.0883(5) 0.2351(7) 0.4679(3) 0.0876(19) Uani 1 1 d .
H20A H 0.0972 0.2745 0.4353 0.105 Uiso 1 1 calc R
C21 C 0.1538(5) 0.1334(6) 0.4838(3) 0.0682(16) Uani 1 1 d .
C22 C 0.2309(5) 0.1212(6) 0.3975(2) 0.0756(17) Uani 1 1 d .
H22A H 0.2434 0.2130 0.3939 0.091 Uiso 1 1 calc R
H22B H 0.1603 0.1012 0.3825 0.091 Uiso 1 1 calc R
C23 C 0.3169(5) 0.0470(6) 0.3696(2) 0.0739(17) Uani 1 1 d .
H23A H 0.3101 -0.0435 0.3784 0.089 Uiso 1 1 calc R
H23B H 0.3057 0.0558 0.3318 0.089 Uiso 1 1 calc R
C24 C 0.4597(6) 0.1943(6) 0.3521(3) 0.0794(18) Uani 1 1 d .
H24A H 0.4033 0.2588 0.3491 0.095 Uiso 1 1 calc R
H24B H 0.4771 0.1647 0.3170 0.095 Uiso 1 1 calc R
C25 C 0.5571(6) 0.2505(6) 0.3781(3) 0.0797(19) Uani 1 1 d .
H25A H 0.5840 0.3218 0.3573 0.096 Uiso 1 1 calc R
H25B H 0.5391 0.2828 0.4128 0.096 Uiso 1 1 calc R
C26 C 0.7369(6) 0.2023(6) 0.4057(3) 0.088(2) Uani 1 1 d .
H26A H 0.7228 0.2399 0.4399 0.105 Uiso 1 1 calc R
H26B H 0.7664 0.2689 0.3833 0.105 Uiso 1 1 calc R
C27 C 0.2687(9) -0.4154(8) 0.3956(5) 0.122(3) Uani 1 1 d .
C28 C 0.0897(7) 0.3426(8) 0.2673(3) 0.095(2) Uani 1 1 d .

loop_
_atom_site_aniso_label
_atom_site_aniso_U_11
_atom_site_aniso_U_22
_atom_site_aniso_U_33
_atom_site_aniso_U_23
_atom_site_aniso_U_13
_atom_site_aniso_U_12
S1 0.0943(14) 0.0773(12) 0.0756(12) -0.0011(9) -0.0163(10) -0.0001(9)
S2 0.0818(14) 0.0910(14) 0.1131(16) -0.0117(12) 0.0234(12) -0.0017(10)
F1 0.196(6) 0.105(4) 0.315(9) 0.081(4) -0.052(6) 0.037(4)
F2 0.239(8) 0.207(6) 0.142(5) -0.016(5) -0.105(5) 0.008(5)
F3 0.081(4) 0.162(5) 0.429(13) 0.017(6) 0.004(6) 0.019(3)
F4 0.118(4) 0.236(6) 0.179(5) 0.026(5) 0.009(4) 0.065(4)
F5 0.155(5) 0.130(4) 0.125(4) 0.015(3) 0.036(3) -0.039(3)
F6 0.166(5) 0.170(4) 0.097(3) -0.033(3) 0.051(3) -0.016(3)
O1 0.067(3) 0.091(3) 0.074(3) 0.012(2) 0.016(2) -0.001(2)
O2 0.054(2) 0.094(3) 0.058(3) 0.001(2) -0.0011(19) 0.011(2)
O3 0.064(3) 0.076(2) 0.065(3) 0.017(2) 0.006(2) 0.009(2)
O4 0.067(3) 0.076(3) 0.095(3) 0.016(2) 0.015(2) 0.002(2)
O5 0.106(3) 0.062(3) 0.094(3) 0.026(2) -0.007(2) 0.008(2)
O6 0.166(6) 0.153(5) 0.094(4) -0.048(4) 0.008(4) -0.008(4)
O7 0.086(4) 0.128(4) 0.144(4) -0.003(3) 0.032(3) -0.035(3)
O8 0.120(4) 0.122(4) 0.086(3) -0.032(3) 0.015(3) 0.009(3)
O9 0.111(5) 0.243(7) 0.144(5) -0.088(5) -0.042(4) 0.051(5)
O10 0.295(10) 0.091(4) 0.325(11) -0.047(5) 0.220(9) -0.055(5)
N1 0.072(3) 0.060(3) 0.051(3) 0.006(2) 0.009(2) 0.012(2)
N2 0.062(3) 0.056(3) 0.048(3) 0.006(2) 0.001(2) 0.002(2)
N3 0.066(3) 0.070(3) 0.066(3) -0.007(3) 0.015(3) 0.000(3)
C1 0.074(4) 0.063(3) 0.052(3) -0.001(3) 0.003(3) 0.008(3)
C2 0.051(3) 0.056(3) 0.055(4) -0.002(3) 0.001(3) 0.002(3)
C3 0.055(3) 0.056(3) 0.051(4) -0.006(3) 0.010(3) 0.003(3)
C4 0.068(4) 0.063(3) 0.059(4) -0.004(3) 0.006(3) 0.011(3)
C5 0.068(4) 0.058(4) 0.099(5) -0.010(4) 0.014(4) 0.011(3)
C6 0.068(4) 0.064(4) 0.075(4) 0.004(3) 0.009(3) 0.013(3)
C7 0.045(3) 0.057(3) 0.066(4) 0.002(3) 0.008(3) 0.004(3)
C8 0.089(5) 0.086(4) 0.068(4) -0.020(3) 0.021(4) 0.005(4)
C9 0.069(4) 0.065(4) 0.062(4) -0.009(3) 0.020(3) -0.001(3)
C10 0.075(5) 0.097(5) 0.083(5) 0.010(4) 0.005(4) 0.010(4)
C11 0.073(5) 0.128(6) 0.103(6) 0.009(5) 0.004(4) -0.018(5)
C12 0.101(7) 0.119(7) 0.116(7) -0.017(5) 0.023(5) -0.038(5)
C13 0.102(7) 0.100(6) 0.129(7) 0.006(5) -0.002(6) -0.004(5)
C14 0.076(5) 0.094(5) 0.102(5) -0.008(4) 0.006(4) 0.007(4)
C15 0.063(4) 0.091(5) 0.098(5) 0.000(4) 0.009(4) -0.011(4)
C16 0.054(4) 0.089(4) 0.073(5) 0.004(4) -0.001(3) 0.008(3)
C17 0.066(5) 0.118(5) 0.087(5) -0.008(4) 0.012(4) 0.014(4)
C18 0.081(6) 0.148(7) 0.122(8) -0.027(6) 0.024(5) 0.034(5)
C19 0.087(6) 0.146(7) 0.112(7) -0.023(6) -0.004(5) 0.046(5)
C20 0.072(5) 0.111(5) 0.080(5) -0.004(4) 0.000(4) 0.013(4)
C21 0.049(4) 0.080(4) 0.076(5) -0.011(4) -0.008(3) 0.007(3)
C22 0.064(4) 0.087(4) 0.075(5) -0.003(3) -0.014(3) 0.007(3)
C23 0.081(5) 0.087(4) 0.055(4) 0.001(3) 0.000(3) 0.006(4)
C24 0.083(5) 0.082(4) 0.074(4) 0.021(3) 0.011(4) 0.016(4)
C25 0.087(5) 0.064(4) 0.088(5) 0.026(3) 0.017(4) 0.013(4)
C26 0.089(5) 0.073(4) 0.103(5) 0.020(4) 0.027(4) -0.007(4)
C27 0.128(9) 0.076(6) 0.163(10) 0.002(6) -0.008(7) -0.002(5)
C28 0.108(6) 0.093(5) 0.084(6) 0.018(5) 0.016(5) 0.005(5)

loop_
_atom_type_symbol
_atom_type_description
_atom_type_scat_dispersion_real
_atom_type_scat_dispersion_imag
_atom_type_scat_source
C C 0.0033 0.0016 'International Tables Vol C Tables 4.2.6.8 and 6.1.1.4'
H H 0.0000 0.0000 'International Tables Vol C Tables 4.2.6.8 and 6.1.1.4'
N N 0.0061 0.0033 'International Tables Vol C Tables 4.2.6.8 and 6.1.1.4'
O O 0.0106 0.0060 'International Tables Vol C Tables 4.2.6.8 and 6.1.1.4'
F F 0.0171 0.0103 'International Tables Vol C Tables 4.2.6.8 and 6.1.1.4'
S S 0.1246 0.1234 'International Tables Vol C Tables 4.2.6.8 and 6.1.1.4'

loop_
_geom_angle_atom_site_label_1
_geom_angle_atom_site_label_2
_geom_angle_atom_site_label_3
_geom_angle
_geom_angle_site_symmetry_3
O6 S1 O5 117.0(3) .
O6 S1 O7 114.4(4) .
O5 S1 O7 113.3(3) .
O6 S1 C27 108.1(5) .
O5 S1 C27 100.7(3) .
O7 S1 C27 100.8(5) .
O9 S2 O10 112.5(6) .
O9 S2 O8 110.4(4) .
O10 S2 O8 119.8(5) .
O9 S2 C28 102.4(4) .
O10 S2 C28 103.7(4) .
O8 S2 C28 106.2(4) .
C16 O1 C15 115.9(5) .
C21 O2 C22 116.0(5) .
C24 O3 C23 113.5(5) .
C25 O4 C26 112.3(5) .
C2 N1 C3 108.8(4) .
C2 N2 C7 109.3(4) .
C4 N3 C5 121.9(5) .
C4 N3 C8 118.2(5) .
C5 N3 C8 119.8(5) .
C2 C1 C1 110.7(6) 3_656
N1 C2 N2 109.5(4) .
N1 C2 C1 124.5(5) .
N2 C2 C1 125.9(5) .
C4 C3 N1 132.5(5) .
C4 C3 C7 120.8(5) .
N1 C3 C7 106.7(4) .
N3 C4 C3 117.1(5) .
C6 C5 N3 122.8(5) .
C5 C6 C7 115.8(6) .
C6 C7 N2 132.8(5) .
C6 C7 C3 121.4(5) .
N2 C7 C3 105.7(4) .
C9 C8 N3 111.4(5) .
C14 C9 C10 118.9(6) .
C14 C9 C8 119.5(6) .
C10 C9 C8 121.5(6) .
C9 C10 C11 121.5(7) .
C10 C11 C12 118.0(7) .
C13 C12 C11 121.1(8) .
C12 C13 C14 119.0(8) .
C9 C14 C13 121.6(7) .
O1 C15 C26 110.0(5) 3_656
O1 C16 C17 123.9(6) .
O1 C16 C21 115.8(5) .
C17 C16 C21 120.2(6) .
C18 C17 C16 120.0(7) .
C17 C18 C19 120.5(7) .
C18 C19 C20 120.9(7) .
C21 C20 C19 117.7(7) .
C16 C21 C20 120.7(6) .
C16 C21 O2 116.9(5) .
C20 C21 O2 122.4(6) .
O2 C22 C23 107.5(5) .
O3 C23 C22 112.8(5) .
O3 C24 C25 108.3(5) .
O4 C25 C24 108.6(5) .
O4 C26 C15 110.3(5) 3_656
F2 C27 F1 111.8(11) .
F2 C27 F3 113.3(10) .
F1 C27 F3 109.0(9) .
F2 C27 S1 109.8(7) .
F1 C27 S1 107.5(7) .
F3 C27 S1 105.0(8) .
F5 C28 F4 104.7(8) .
F5 C28 F6 109.4(6) .
F4 C28 F6 106.1(7) .
F5 C28 S2 114.0(6) .
F4 C28 S2 110.2(5) .
F6 C28 S2 111.9(6) .

loop_
_geom_bond_atom_site_label_1
_geom_bond_atom_site_label_2
_geom_bond_distance
_geom_bond_site_symmetry_2
S1 O6 1.390(5) .
S1 O5 1.447(4) .
S1 O7 1.467(5) .
S1 C27 1.848(11) .
S2 O9 1.365(7) .
S2 O10 1.373(6) .
S2 O8 1.400(5) .
S2 C28 1.792(8) .
F1 C27 1.304(9) .
F2 C27 1.248(10) .
F3 C27 1.328(11) .
F4 C28 1.299(8) .
F5 C28 1.292(8) .
F6 C28 1.331(8) .
O1 C16 1.368(7) .
O1 C15 1.418(7) .
O2 C21 1.394(7) .
O2 C22 1.440(7) .
O3 C24 1.420(6) .
O3 C23 1.431(7) .
O4 C25 1.409(7) .
O4 C26 1.450(8) .
N1 C2 1.316(6) .
N1 C3 1.384(6) .
N2 C2 1.332(6) .
N2 C7 1.377(6) .
N3 C4 1.343(7) .
N3 C5 1.357(7) .
N3 C8 1.507(7) .
C1 C2 1.485(7) .
C1 C1 1.515(10) 3_656
C3 C4 1.354(7) .
C3 C7 1.392(7) .
C5 C6 1.346(8) .
C6 C7 1.364(7) .
C8 C9 1.499(8) .
C9 C14 1.359(9) .
C9 C10 1.371(9) .
C10 C11 1.383(10) .
C11 C12 1.387(11) .
C12 C13 1.366(11) .
C13 C14 1.378(10) .
C15 C26 1.457(9) 3_656
C16 C17 1.373(8) .
C16 C21 1.376(8) .
C17 C18 1.356(10) .
C18 C19 1.370(11) .
C19 C20 1.393(10) .
C20 C21 1.387(8) .
C22 C23 1.499(8) .
C24 C25 1.483(9) .
C26 C15 1.457(9) 3_656
